data_7703058
loop_
_publ_author_name
'Wells, Taylor C.'
'Streep, Michaela E.'
'Martucci, Abigail L.'
'Nicholas, Aaron D.'
'Pike, Robert D.'

_publ_section_title
;
 Alkyl pyridinium iodocyanocuprate(i) chains
 (RPy)<sub>2</sub>[Cu<sub>2</sub>I<sub>3</sub>(CN)]: insight into
 structural, electronic and spectroscopic properties.
;
_journal_issue 5
_journal_name_full 'Dalton transactions (Cambridge, England : 2003)'
_journal_page_first 1492
_journal_page_last 1500
_journal_paper_doi 10.1039/c9dt04340c
_journal_volume 49
_journal_year 2020
_chemical_formula_moiety '2(C8 H12 N), C Cu2 I3 N'
_chemical_formula_sum 'C17 H24 Cu2 I3 N3'
_chemical_formula_weight 778.17
_chemical_name_systematic 'N-Propylpyridinium catena-mu2-cyanotri-mu2-iododicopper(I)'
_space_group_crystal_system monoclinic
_space_group_IT_number 14
_space_group_name_Hall '-P 2yn'
_space_group_name_H-M_alt 'P 1 21/n 1'
_atom_sites_solution_hydrogens geom
_audit_creation_method SHELXL-2014/5
_audit_update_record
;
2019-11-07 deposited with the CCDC.	2019-12-27 downloaded from the CCDC.
;
_cell_angle_alpha 90
_cell_angle_beta 102.129(2)
_cell_angle_gamma 90
_cell_formula_units_Z 4
_cell_length_a 10.8148(14)
_cell_length_b 14.4485(19)
_cell_length_c 14.7668(19)
_cell_measurement_reflns_used 9967
_cell_measurement_temperature 100(2)
_cell_measurement_theta_max 26.24
_cell_measurement_theta_min 2.39
_cell_volume 2255.9(5)
_computing_cell_refinement 'SAINTPLUS (Bruker AXS, 2004)'
_computing_data_collection 'APEX3 (Bruker AXS, 2015)'
_computing_data_reduction SAINTPLUS
_computing_molecular_graphics 'SHELXLE (Hubschle, 2011)'
_computing_publication_material 'Mercury 3.7 (CCDC, 2016)'
_computing_structure_refinement 'SHELXL-2014/5 (Sheldrick, 2014)'
_computing_structure_solution 'SHELXS97 (Sheldrick, 1997)'
_diffrn_ambient_temperature 100(2)
_diffrn_measured_fraction_theta_full 1.000
_diffrn_measured_fraction_theta_max 0.993
_diffrn_measurement_device_type 'Bruker SMART APEX II CCD'
_diffrn_measurement_method '\w and \y'
_diffrn_radiation_monochromator graphite
_diffrn_radiation_source 'fine-focus sealed tube'
_diffrn_radiation_type MoK\a
_diffrn_radiation_wavelength 0.71073
_diffrn_reflns_av_R_equivalents 0.0408
_diffrn_reflns_av_unetI/netI 0.0247
_diffrn_reflns_Laue_measured_fraction_full 1.000
_diffrn_reflns_Laue_measured_fraction_max 0.993
_diffrn_reflns_limit_h_max 13
_diffrn_reflns_limit_h_min -13
_diffrn_reflns_limit_k_max 17
_diffrn_reflns_limit_k_min -17
_diffrn_reflns_limit_l_max 18
_diffrn_reflns_limit_l_min -18
_diffrn_reflns_number 34376
_diffrn_reflns_point_group_measured_fraction_full 1.000
_diffrn_reflns_point_group_measured_fraction_max 0.993
_diffrn_reflns_theta_full 25.242
_diffrn_reflns_theta_max 26.320
_diffrn_reflns_theta_min 1.994
_exptl_absorpt_coefficient_mu 5.997
_exptl_absorpt_correction_T_max 0.9123
_exptl_absorpt_correction_T_min 0.5004
_exptl_absorpt_correction_type numerical
_exptl_absorpt_process_details 'SADABS (Sheldrick, 2004)'
_exptl_crystal_colour yellow
_exptl_crystal_density_diffrn 2.291
_exptl_crystal_description needle
_exptl_crystal_F_000 1456
_exptl_crystal_preparation Luminescent
_exptl_crystal_recrystallization_method 'Re-crystallisation from solvent: acetone'
_exptl_crystal_size_max 0.533
_exptl_crystal_size_mid 0.079
_exptl_crystal_size_min 0.051
_refine_diff_density_max 0.572
_refine_diff_density_min -0.461
_refine_diff_density_rms 0.111
_refine_ls_extinction_method none
_refine_ls_goodness_of_fit_ref 1.027
_refine_ls_hydrogen_treatment constr
_refine_ls_matrix_type full
_refine_ls_number_parameters 228
_refine_ls_number_reflns 4557
_refine_ls_number_restraints 0
_refine_ls_restrained_S_all 1.027
_refine_ls_R_factor_all 0.0278
_refine_ls_R_factor_gt 0.0185
_refine_ls_shift/su_max 0.002
_refine_ls_shift/su_mean 0.000
_refine_ls_structure_factor_coef Fsqd
_refine_ls_weighting_details 'w=1/[\s^2^(Fo^2^)+(0.0147P)^2^+1.3252P] where P=(Fo^2^+2Fc^2^)/3'
_refine_ls_weighting_scheme calc
_refine_ls_wR_factor_gt 0.0349
_refine_ls_wR_factor_ref 0.0376
_reflns_Friedel_coverage 0.000
_reflns_number_gt 3879
_reflns_number_total 4557
_reflns_threshold_expression 'I > 2\s(I)'
_cod_data_source_file c9dt04340c2.cif
_cod_data_source_block mo_RDP697_0m_a
_cod_depositor_comments 'Adding full bibliography for 7703057--7703060.cif.'
_cod_original_sg_symbol_H-M 'P 21/n'
_cod_database_code 7703058
_shelx_space_group_comment
;
The symmetry employed for this shelxl refinement is uniquely defined
by the following loop, which should always be used as a source of
symmetry information in preference to the above space-group names.
They are only intended as comments.
;
_shelx_estimated_absorpt_t_min 0.142
_shelx_estimated_absorpt_t_max 0.750
_shelxl_version_number 2014/5

loop_
_space_group_symop_operation_xyz
'x, y, z'
'-x+1/2, y+1/2, -z+1/2'
'-x, -y, -z'
'x-1/2, -y-1/2, z-1/2'

loop_
_atom_site_label
_atom_site_type_symbol
_atom_site_fract_x
_atom_site_fract_y
_atom_site_fract_z
_atom_site_U_iso_or_equiv
_atom_site_adp_type
_atom_site_occupancy
_atom_site_site_symmetry_order
_atom_site_calc_flag
_atom_site_refinement_flags_posn
_atom_site_refinement_flags_adp
_atom_site_refinement_flags_occupancy
_atom_site_disorder_assembly
_atom_site_disorder_group
I1 I 0.63981(2) 0.62228(2) 0.28073(2) 0.01374(5) Uani 1 1 d . . . . .
I2 I 0.25631(2) 0.54063(2) 0.21044(2) 0.01457(5) Uani 1 1 d . . . . .
I3 I 0.54057(2) 0.33501(2) 0.24916(2) 0.01483(5) Uani 1 1 d . . . . .
Cu1 Cu 0.49202(4) 0.50588(3) 0.16736(2) 0.01865(9) Uani 1 1 d . . . . .
Cu2 Cu 0.46383(4) 0.48611(3) 0.32875(2) 0.01907(9) Uani 1 1 d . . . . .
N1A N 0.4894(3) 0.49545(19) 0.46010(17) 0.0139(6) Uani 0.5 1 d . . P A 1
C1A C 0.4965(3) 0.50177(19) 0.03826(18) 0.0156(6) Uani 0.5 1 d . . P B 1
N1B N 0.4965(3) 0.50177(19) 0.03826(18) 0.0156(6) Uani 0.5 1 d . . P B 2
C1B C 0.4894(3) 0.49545(19) 0.46010(17) 0.0139(6) Uani 0.5 1 d . . P A 2
N2 N -0.0268(2) 0.31084(16) 0.49352(16) 0.0128(5) Uani 1 1 d . . . C 2
C2 C -0.1277(3) 0.3380(2) 0.4294(2) 0.0197(7) Uani 1 1 d . . . C 2
H2 H -0.1495 0.3060 0.3721 0.024 Uiso 1 1 calc R U . C 2
C3 C -0.1994(3) 0.4120(2) 0.4463(2) 0.0234(8) Uani 1 1 d . . . C 2
H3 H -0.2697 0.4320 0.4005 0.028 Uiso 1 1 calc R U . C 2
C4 C -0.1682(3) 0.4573(2) 0.5309(2) 0.0228(7) Uani 1 1 d . . . C 2
H4 H -0.2189 0.5070 0.5445 0.027 Uiso 1 1 calc R U . C 2
C5 C -0.0637(3) 0.4296(2) 0.5947(2) 0.0189(7) Uani 1 1 d . . . C 2
H5 H -0.0404 0.4612 0.6522 0.023 Uiso 1 1 calc R U . C 2
C6 C 0.0077(3) 0.3556(2) 0.5755(2) 0.0155(7) Uani 1 1 d . . . C 2
H6 H 0.0804 0.3363 0.6195 0.019 Uiso 1 1 calc R U . C 2
C7 C 0.0503(3) 0.2294(2) 0.4766(2) 0.0191(7) Uani 1 1 d . . . C 2
H7A H 0.0010 0.1921 0.4252 0.023 Uiso 1 1 calc R U . C 2
H7AB H 0.0679 0.1901 0.5327 0.023 Uiso 1 1 calc R U . C 2
C8 C 0.1742(3) 0.2578(2) 0.4525(2) 0.0204(7) Uani 1 1 d . . . C 2
H8A H 0.2267 0.2018 0.4515 0.024 Uiso 1 1 calc R U . C 2
H8AB H 0.2200 0.2991 0.5017 0.024 Uiso 1 1 calc R U . C 2
C9 C 0.1593(3) 0.3071(2) 0.3595(2) 0.0242(8) Uani 1 1 d . . . C 2
H9A H 0.2429 0.3237 0.3488 0.036 Uiso 1 1 calc R U . C 2
H9AB H 0.1087 0.3633 0.3601 0.036 Uiso 1 1 calc R U . C 2
H9AC H 0.1167 0.2659 0.3099 0.036 Uiso 1 1 calc R U . C 2
N3 N 0.6307(2) 0.14185(17) 0.45983(17) 0.0156(6) Uani 1 1 d . . . D 2
C10 C 0.7237(3) 0.1523(2) 0.5356(2) 0.0215(7) Uani 1 1 d . . . D 2
H10 H 0.7964 0.1137 0.5441 0.026 Uiso 1 1 calc R U . D 2
C11 C 0.7143(3) 0.2181(2) 0.6005(2) 0.0225(7) Uani 1 1 d . . . D 2
H11 H 0.7800 0.2249 0.6539 0.027 Uiso 1 1 calc R U . D 2
C12 C 0.6097(3) 0.2743(2) 0.5881(2) 0.0200(7) Uani 1 1 d . . . D 2
H12 H 0.6028 0.3208 0.6322 0.024 Uiso 1 1 calc R U . D 2
C13 C 0.5146(3) 0.2620(2) 0.5104(2) 0.0195(7) Uani 1 1 d . . . D 2
H13 H 0.4412 0.2999 0.5010 0.023 Uiso 1 1 calc R U . D 2
C14 C 0.5264(3) 0.1952(2) 0.4470(2) 0.0176(7) Uani 1 1 d . . . D 2
H14 H 0.4607 0.1865 0.3938 0.021 Uiso 1 1 calc R U . D 2
C15 C 0.6442(4) 0.0707(2) 0.3890(2) 0.0291(9) Uani 1 1 d . . . D 2
H15A H 0.7322 0.0718 0.3797 0.035 Uiso 1 1 calc R U . D 2
H15B H 0.5876 0.0871 0.3294 0.035 Uiso 1 1 calc R U . D 2
C16 C 0.6133(3) -0.0254(2) 0.4156(2) 0.0199(7) Uani 1 1 d . . . D 2
H16A H 0.5248 -0.0275 0.4237 0.024 Uiso 1 1 calc R U . D 2
H16B H 0.6693 -0.0423 0.4753 0.024 Uiso 1 1 calc R U . D 2
C17 C 0.6307(3) -0.0942(2) 0.3413(2) 0.0282(8) Uani 1 1 d . . . D 2
H17A H 0.6166 -0.1571 0.3618 0.042 Uiso 1 1 calc R U . D 2
H17B H 0.7169 -0.0892 0.3306 0.042 Uiso 1 1 calc R U . D 2
H17C H 0.5699 -0.0807 0.2837 0.042 Uiso 1 1 calc R U . D 2

loop_
_atom_site_aniso_label
_atom_site_aniso_U_11
_atom_site_aniso_U_22
_atom_site_aniso_U_33
_atom_site_aniso_U_23
_atom_site_aniso_U_13
_atom_site_aniso_U_12
I1 0.01368(10) 0.01529(11) 0.01224(9) -0.00229(8) 0.00274(8) -0.00205(8)
I2 0.01216(10) 0.01906(11) 0.01193(9) 0.00044(8) 0.00127(8) 0.00127(8)
I3 0.01830(11) 0.01361(10) 0.01253(10) -0.00132(8) 0.00310(8) 0.00044(8)
Cu1 0.0275(2) 0.0200(2) 0.00959(18) -0.00139(15) 0.00651(16) -0.00389(18)
Cu2 0.0234(2) 0.0260(2) 0.00780(18) -0.00045(15) 0.00323(16) 0.00595(18)
N1A 0.0154(14) 0.0145(14) 0.0125(12) 0.0016(12) 0.0048(12) 0.0028(12)
C1A 0.0184(15) 0.0138(14) 0.0143(12) -0.0005(12) 0.0029(12) -0.0020(12)
N1B 0.0184(15) 0.0138(14) 0.0143(12) -0.0005(12) 0.0029(12) -0.0020(12)
C1B 0.0154(14) 0.0145(14) 0.0125(12) 0.0016(12) 0.0048(12) 0.0028(12)
N2 0.0125(14) 0.0133(13) 0.0121(12) 0.0003(10) 0.0012(11) 0.0001(10)
C2 0.0193(17) 0.0205(18) 0.0168(16) -0.0012(13) -0.0018(14) -0.0049(14)
C3 0.0134(17) 0.0265(19) 0.0270(18) 0.0044(15) -0.0030(14) 0.0003(15)
C4 0.0171(17) 0.0207(18) 0.0327(19) -0.0030(15) 0.0102(15) 0.0011(14)
C5 0.0202(17) 0.0203(18) 0.0179(16) -0.0052(13) 0.0083(14) -0.0033(14)
C6 0.0158(16) 0.0174(17) 0.0127(15) 0.0044(12) 0.0017(13) -0.0020(13)
C7 0.0262(19) 0.0133(17) 0.0169(16) 0.0006(13) 0.0026(14) 0.0035(14)
C8 0.0177(17) 0.0206(18) 0.0225(17) -0.0057(14) 0.0034(14) 0.0068(14)
C9 0.029(2) 0.0252(19) 0.0208(17) -0.0052(14) 0.0100(15) -0.0021(15)
N3 0.0230(15) 0.0112(13) 0.0149(13) 0.0008(10) 0.0093(12) -0.0015(11)
C10 0.0166(17) 0.0197(18) 0.0284(18) 0.0069(14) 0.0052(15) 0.0075(14)
C11 0.0212(18) 0.0221(19) 0.0208(17) 0.0016(14) -0.0030(14) -0.0020(15)
C12 0.0239(18) 0.0165(17) 0.0210(16) -0.0042(13) 0.0081(15) -0.0047(14)
C13 0.0143(16) 0.0148(17) 0.0301(18) 0.0029(14) 0.0065(14) 0.0014(14)
C14 0.0174(17) 0.0176(17) 0.0157(15) 0.0064(13) -0.0016(13) -0.0035(14)
C15 0.051(2) 0.0194(18) 0.0240(18) -0.0051(15) 0.0247(18) -0.0017(17)
C16 0.0224(17) 0.0188(18) 0.0195(16) -0.0010(13) 0.0065(14) 0.0024(14)
C17 0.036(2) 0.0192(18) 0.032(2) -0.0071(15) 0.0145(17) 0.0002(16)

loop_
_atom_type_symbol
_atom_type_description
_atom_type_scat_dispersion_real
_atom_type_scat_dispersion_imag
_atom_type_scat_source
C C 0.0033 0.0016 'International Tables Vol C Tables 4.2.6.8 and 6.1.1.4'
H H 0.0000 0.0000 'International Tables Vol C Tables 4.2.6.8 and 6.1.1.4'
Cu Cu 0.3201 1.2651 'International Tables Vol C Tables 4.2.6.8 and 6.1.1.4'
I I -0.4742 1.8119 'International Tables Vol C Tables 4.2.6.8 and 6.1.1.4'
N N 0.0061 0.0033 'International Tables Vol C Tables 4.2.6.8 and 6.1.1.4'

loop_
_geom_angle_atom_site_label_1
_geom_angle_atom_site_label_2
_geom_angle_atom_site_label_3
_geom_angle
_geom_angle_site_symmetry_1
Cu1 I1 Cu2 52.511(13) .
Cu2 I2 Cu1 54.029(14) .
Cu2 I3 Cu1 54.252(14) .
N1B Cu1 Cu2 169.96(8) .
C1A Cu1 Cu2 169.96(8) .
N1B Cu1 I1 120.55(8) .
C1A Cu1 I1 120.55(8) .
Cu2 Cu1 I1 69.321(15) .
N1B Cu1 I3 111.50(8) .
C1A Cu1 I3 111.50(8) .
Cu2 Cu1 I3 61.674(13) .
I1 Cu1 I3 104.914(16) .
N1B Cu1 I2 116.47(8) .
C1A Cu1 I2 116.47(8) .
Cu2 Cu1 I2 60.066(13) .
I1 Cu1 I2 101.492(15) .
I3 Cu1 I2 99.214(13) .
C1B Cu2 Cu1 161.52(9) .
N1A Cu2 Cu1 161.52(9) .
C1B Cu2 I2 124.75(8) .
N1A Cu2 I2 124.75(8) .
Cu1 Cu2 I2 65.905(15) .
C1B Cu2 I3 120.64(8) .
N1A Cu2 I3 120.64(8) .
Cu1 Cu2 I3 64.074(14) .
I2 Cu2 I3 104.398(15) .
C1B Cu2 I1 103.67(8) .
N1A Cu2 I1 103.67(8) .
Cu1 Cu2 I1 58.169(13) .
I2 Cu2 I1 98.270(15) .
I3 Cu2 I1 99.420(15) .
N1A N1A Cu2 176.1(4) 3_666
C1A C1A Cu1 177.6(4) 3_665
N1B N1B Cu1 177.6(4) 3_665
C1B C1B Cu2 176.1(4) 3_666
C2 N2 C6 121.4(3) .
C2 N2 C7 120.7(2) .
C6 N2 C7 117.9(2) .
N2 C2 C3 120.3(3) .
N2 C2 H2 119.8 .
C3 C2 H2 119.8 .
C2 C3 C4 119.4(3) .
C2 C3 H3 120.3 .
C4 C3 H3 120.3 .
C5 C4 C3 119.4(3) .
C5 C4 H4 120.3 .
C3 C4 H4 120.3 .
C4 C5 C6 120.1(3) .
C4 C5 H5 120.0 .
C6 C5 H5 120.0 .
N2 C6 C5 119.4(3) .
N2 C6 H6 120.3 .
C5 C6 H6 120.3 .
N2 C7 C8 112.3(2) .
N2 C7 H7A 109.1 .
C8 C7 H7A 109.1 .
N2 C7 H7AB 109.1 .
C8 C7 H7AB 109.1 .
H7A C7 H7AB 107.9 .
C7 C8 C9 114.0(3) .
C7 C8 H8A 108.8 .
C9 C8 H8A 108.8 .
C7 C8 H8AB 108.8 .
C9 C8 H8AB 108.8 .
H8A C8 H8AB 107.6 .
C8 C9 H9A 109.5 .
C8 C9 H9AB 109.5 .
H9A C9 H9AB 109.5 .
C8 C9 H9AC 109.5 .
H9A C9 H9AC 109.5 .
H9AB C9 H9AC 109.5 .
C14 N3 C10 120.7(3) .
C14 N3 C15 119.8(3) .
C10 N3 C15 119.5(3) .
N3 C10 C11 120.5(3) .
N3 C10 H10 119.8 .
C11 C10 H10 119.8 .
C10 C11 C12 119.9(3) .
C10 C11 H11 120.1 .
C12 C11 H11 120.1 .
C11 C12 C13 118.9(3) .
C11 C12 H12 120.5 .
C13 C12 H12 120.5 .
C14 C13 C12 119.9(3) .
C14 C13 H13 120.1 .
C12 C13 H13 120.1 .
N3 C14 C13 120.2(3) .
N3 C14 H14 119.9 .
C13 C14 H14 119.9 .
N3 C15 C16 113.2(3) .
N3 C15 H15A 108.9 .
C16 C15 H15A 108.9 .
N3 C15 H15B 108.9 .
C16 C15 H15B 108.9 .
H15A C15 H15B 107.8 .
C15 C16 C17 110.4(3) .
C15 C16 H16A 109.6 .
C17 C16 H16A 109.6 .
C15 C16 H16B 109.6 .
C17 C16 H16B 109.6 .
H16A C16 H16B 108.1 .
C16 C17 H17A 109.5 .
C16 C17 H17B 109.5 .
H17A C17 H17B 109.5 .
C16 C17 H17C 109.5 .
H17A C17 H17C 109.5 .
H17B C17 H17C 109.5 .

loop_
_geom_bond_atom_site_label_1
_geom_bond_atom_site_label_2
_geom_bond_distance
_geom_bond_site_symmetry_2
I1 Cu1 2.6574(5) .
I1 Cu2 2.9262(5) .
I2 Cu2 2.6575(5) .
I2 Cu1 2.7993(5) .
I3 Cu2 2.6917(5) .
I3 Cu1 2.7501(5) .
Cu1 N1B 1.918(3) .
Cu1 C1A 1.918(3) .
Cu1 Cu2 2.4818(6) .
Cu2 C1B 1.906(2) .
Cu2 N1A 1.906(2) .
N1A N1A 1.160(5) 3_666
C1A C1A 1.150(5) 3_665
N1B N1B 1.150(5) 3_665
C1B C1B 1.160(5) 3_666
N2 C2 1.345(4) .
N2 C6 1.354(4) .
N2 C7 1.493(4) .
C2 C3 1.374(4) .
C2 H2 0.9500 .
C3 C4 1.387(4) .
C3 H3 0.9500 .
C4 C5 1.370(4) .
C4 H4 0.9500 .
C5 C6 1.383(4) .
C5 H5 0.9500 .
C6 H6 0.9500 .
C7 C8 1.514(4) .
C7 H7A 0.9900 .
C7 H7AB 0.9900 .
C8 C9 1.524(4) .
C8 H8A 0.9900 .
C8 H8AB 0.9900 .
C9 H9A 0.9800 .
C9 H9AB 0.9800 .
C9 H9AC 0.9800 .
N3 C14 1.347(4) .
N3 C10 1.347(4) .
N3 C15 1.495(4) .
C10 C11 1.368(4) .
C10 H10 0.9500 .
C11 C12 1.374(4) .
C11 H11 0.9500 .
C12 C13 1.381(4) .
C12 H12 0.9500 .
C13 C14 1.370(4) .
C13 H13 0.9500 .
C14 H14 0.9500 .
C15 C16 1.499(4) .
C15 H15A 0.9900 .
C15 H15B 0.9900 .
C16 C17 1.522(4) .
C16 H16A 0.9900 .
C16 H16B 0.9900 .
C17 H17A 0.9800 .
C17 H17B 0.9800 .
C17 H17C 0.9800 .

loop_
_geom_torsion_atom_site_label_1
_geom_torsion_atom_site_label_2
_geom_torsion_atom_site_label_3
_geom_torsion_atom_site_label_4
_geom_torsion
C6 N2 C2 C3 -0.7(4)
C7 N2 C2 C3 178.8(3)
N2 C2 C3 C4 -1.3(5)
C2 C3 C4 C5 2.4(5)
C3 C4 C5 C6 -1.7(5)
C2 N2 C6 C5 1.4(4)
C7 N2 C6 C5 -178.1(3)
C4 C5 C6 N2 -0.2(4)
C2 N2 C7 C8 103.8(3)
C6 N2 C7 C8 -76.8(3)
N2 C7 C8 C9 -67.1(3)
C14 N3 C10 C11 -0.7(5)
C15 N3 C10 C11 178.9(3)
N3 C10 C11 C12 -0.3(5)
C10 C11 C12 C13 1.0(5)
C11 C12 C13 C14 -0.6(5)
C10 N3 C14 C13 1.1(4)
C15 N3 C14 C13 -178.5(3)
C12 C13 C14 N3 -0.4(5)
C14 N3 C15 C16 -100.5(3)
C10 N3 C15 C16 80.0(4)
N3 C15 C16 C17 -179.2(3)
